data_7216101
loop_
_publ_author_name
'Gdaniec, Maria'
'Bensemann, Igor'
'Po\/lo\'nski, Tadeusz'

_publ_section_title
;
 Interplay of hydrogen bonding and aromatic ring interactions in
 supramolecular complexes of phenazine with
 N,N&#x2032;-bis(2-pyridyl)aryldiamines
;
_journal_issue 71
_journal_name_full CrystEngComm
_journal_page_first 433
_journal_paper_doi 10.1039/b503023d
_journal_volume 7
_journal_year 2005
_chemical_formula_moiety 'C16 H14 N4, 4(C12 H8 N2)'
_chemical_formula_sum 'C64 H46 N12'
_chemical_formula_weight 983.13
_chemical_melting_point 171
_chemical_name_common 'N,N'-Bis(2-pyridyl)-1,4-diaminobenzene phenazine 1:4 complex'
_chemical_name_systematic
;
N,N'-Bis(2-pyridyl)-1,4-diaminobenzene phenazine 1:4 complex
;
_space_group_IT_number 2
_symmetry_cell_setting triclinic
_symmetry_space_group_name_Hall '-P 1'
_symmetry_space_group_name_H-M 'P -1'
_atom_sites_solution_hydrogens mixed
_atom_sites_solution_primary direct
_atom_sites_solution_secondary difmap
_audit_creation_method SHELXL-97
_cell_angle_alpha 108.446(7)
_cell_angle_beta 101.895(7)
_cell_angle_gamma 93.506(7)
_cell_formula_units_Z 1
_cell_length_a 9.8663(9)
_cell_length_b 10.7948(9)
_cell_length_c 12.5957(9)
_cell_measurement_reflns_used 24
_cell_measurement_temperature 293(2)
_cell_measurement_theta_max 28
_cell_measurement_theta_min 11
_cell_volume 1233.66(19)
_computing_cell_refinement 'Kuma KM-4 software (Kuma Diffraction, 1991)'
_computing_data_collection 'Kuma KM-4 sofware (Kuma Diffraction, 1991)'
_computing_data_reduction 'Kuma KM-4 software (Kuma Diffraction, 1991)'
_computing_molecular_graphics
; 'Stereochemical Workstation (Siemens
Analytical X-Ray Instruments, Inc., 1989)'
;
_computing_publication_material 'SHELXL-97 (Sheldrick, 1997)'
_computing_structure_refinement 'SHELXL-97 (Sheldrick, 1997)'
_computing_structure_solution 'SHELXS-97 (Sheldrick, 1997)'
_diffrn_ambient_temperature 293(2)
_diffrn_measured_fraction_theta_full 0.997
_diffrn_measured_fraction_theta_max 0.997
_diffrn_measurement_device 'KM-4 four-circle diffractometer'
_diffrn_measurement_method '\w/2\q scan'
_diffrn_radiation_monochromator graphite
_diffrn_radiation_source 'fine-focus sealed tube'
_diffrn_radiation_type CuK\a
_diffrn_radiation_wavelength 1.54178
_diffrn_reflns_av_R_equivalents 0.0338
_diffrn_reflns_av_sigmaI/netI 0.0155
_diffrn_reflns_limit_h_max 11
_diffrn_reflns_limit_h_min -11
_diffrn_reflns_limit_k_max 12
_diffrn_reflns_limit_k_min -12
_diffrn_reflns_limit_l_max 14
_diffrn_reflns_limit_l_min 0
_diffrn_reflns_number 4348
_diffrn_reflns_theta_full 66.59
_diffrn_reflns_theta_max 66.59
_diffrn_reflns_theta_min 3.81
_diffrn_standards_decay_% <1.5
_diffrn_standards_interval_count 100
_diffrn_standards_number 3
_exptl_absorpt_coefficient_mu 0.637
_exptl_absorpt_correction_type none
_exptl_crystal_colour red
_exptl_crystal_density_diffrn 1.323
_exptl_crystal_density_method 'not measured'
_exptl_crystal_description block
_exptl_crystal_F_000 514
_exptl_crystal_size_max 0.4
_exptl_crystal_size_mid 0.4
_exptl_crystal_size_min 0.3
_refine_diff_density_max 0.207
_refine_diff_density_min -0.144
_refine_diff_density_rms 0.034
_refine_ls_extinction_coef 0.0048(4)
_refine_ls_extinction_expression Fc^*^=kFc[1+0.001xFc^2^\l^3^/sin(2\q)]^-1/4^
_refine_ls_extinction_method SHELXL
_refine_ls_goodness_of_fit_ref 1.035
_refine_ls_hydrogen_treatment refU
_refine_ls_matrix_type full
_refine_ls_number_parameters 367
_refine_ls_number_reflns 4339
_refine_ls_number_restraints 0
_refine_ls_restrained_S_all 1.035
_refine_ls_R_factor_all 0.0515
_refine_ls_R_factor_gt 0.0391
_refine_ls_shift/su_max 0.001
_refine_ls_shift/su_mean 0.000
_refine_ls_structure_factor_coef Fsqd
_refine_ls_weighting_details 'calc w=1/[\s^2^(Fo^2^)+(0.0617P)^2^+0.1403P] where P=(Fo^2^+2Fc^2^)/3'
_refine_ls_weighting_scheme calc
_refine_ls_wR_factor_gt 0.1042
_refine_ls_wR_factor_ref 0.1119
_reflns_number_gt 3580
_reflns_number_total 4339
_reflns_threshold_expression >2sigma(I)
_cod_data_source_file b503023d.txt
_cod_data_source_block 1-phz
_cod_depositor_comments
;
The following automatic conversions were performed:

'_refine_ls_hydrogen_treatment' value 'refu' changed to 'refU'
according to
/usr/data/users/saulius/automatic-downloads/retrospective/RSC/lib/dictionaries/cif_core.dic
dictionary named 'cif_core.dic' version 2.4.2 from 2011-04-26.

Automatic conversion script
Id: cif_fix_values 2281 2013-09-26 08:29:07Z andrius 

The following automatic conversions were performed:

'_atom_sites_solution_hydrogens' value 'difmap,geom' was changed to
'mixed'.

Automatic conversion script
Id: cif_fix_values 6452 2018-10-05 10:23:21Z andrius 
;
_cod_original_cell_volume 1233.66(18)
_cod_original_sg_symbol_Hall -P1
_cod_original_sg_symbol_H-M P-1
_cod_database_code 7216101

loop_
_symmetry_equiv_pos_as_xyz
'x, y, z'
'-x, -y, -z'

loop_
_atom_site_label
_atom_site_type_symbol
_atom_site_fract_x
_atom_site_fract_y
_atom_site_fract_z
_atom_site_U_iso_or_equiv
_atom_site_adp_type
_atom_site_occupancy
_atom_site_symmetry_multiplicity
_atom_site_calc_flag
_atom_site_refinement_flags
N1 N 0.38482(11) -0.12354(11) 0.03664(9) 0.0523(3) Uani 1 1 d .
C2 C 0.31920(12) -0.16193(11) 0.10549(10) 0.0435(3) Uani 1 1 d .
C3 C 0.37903(14) -0.23424(13) 0.17367(11) 0.0532(3) Uani 1 1 d .
H3 H 0.3285 -0.2577 0.2235 0.064(4) Uiso 1 1 d R
C4 C 0.50900(15) -0.26741(15) 0.16875(13) 0.0641(4) Uani 1 1 d .
H4 H 0.5513 -0.3165 0.2153 0.079(5) Uiso 1 1 d R
C5 C 0.57865(15) -0.22870(15) 0.09725(13) 0.0641(4) Uani 1 1 d .
H5 H 0.6707 -0.2513 0.0941 0.082(5) Uiso 1 1 d R
C6 C 0.51374(14) -0.15734(14) 0.03530(12) 0.0599(4) Uani 1 1 d .
H6 H 0.5580 -0.1281 -0.0153 0.067(4) Uiso 1 1 d R
N7 N 0.18774(10) -0.13035(11) 0.11231(9) 0.0501(3) Uani 1 1 d .
H7 H 0.1511 -0.1548 0.1636 0.055(4) Uiso 1 1 d R
C8 C 0.09888(12) -0.06367(11) 0.05413(9) 0.0418(3) Uani 1 1 d .
C9 C -0.02502(13) -0.03806(12) 0.08815(10) 0.0460(3) Uani 1 1 d .
H9 H -0.0432 -0.0651 0.1501 0.048(3) Uiso 1 1 d R
C10 C 0.12269(13) -0.02406(12) -0.03624(10) 0.0457(3) Uani 1 1 d .
H10 H 0.2087 -0.0378 -0.0598 0.047(3) Uiso 1 1 d R
N1A N 0.55680(13) 0.41239(11) 0.62061(10) 0.0584(3) Uani 1 1 d .
C2A C 0.68130(16) 0.48825(13) 0.66580(11) 0.0550(3) Uani 1 1 d .
C3A C 0.7147(2) 0.57103(16) 0.78302(13) 0.0716(4) Uani 1 1 d .
H3A H 0.6418 0.5697 0.8228 0.081(5) Uiso 1 1 d R
C4A C 0.8387(2) 0.65087(17) 0.82878(14) 0.0823(5) Uani 1 1 d .
H4A H 0.8635 0.7051 0.9086 0.099(6) Uiso 1 1 d R
C5A C 0.9373(2) 0.65231(16) 0.76230(16) 0.0781(5) Uani 1 1 d .
H5A H 1.0257 0.7075 0.7974 0.105(7) Uiso 1 1 d R
C6A C 0.91074(17) 0.57463(15) 0.65086(15) 0.0673(4) Uani 1 1 d .
H6A H 0.9762 0.5693 0.6033 0.093(6) Uiso 1 1 d R
C7A C 0.78196(15) 0.49000(13) 0.59884(12) 0.0534(3) Uani 1 1 d .
N8A N 0.75682(13) 0.41367(11) 0.48785(10) 0.0566(3) Uani 1 1 d .
C9A C 0.63189(16) 0.33818(12) 0.44287(11) 0.0541(3) Uani 1 1 d .
C10A C 0.5975(2) 0.25571(15) 0.32499(13) 0.0694(4) Uani 1 1 d .
H10A H 0.6703 0.2596 0.2855 0.079(5) Uiso 1 1 d R
C11A C 0.4713(2) 0.17974(16) 0.27872(14) 0.0810(5) Uani 1 1 d .
H11A H 0.4455 0.1255 0.1989 0.112(7) Uiso 1 1 d R
C12A C 0.3714(2) 0.18162(16) 0.34396(15) 0.0782(5) Uani 1 1 d .
H12A H 0.2806 0.1310 0.3082 0.090(6) Uiso 1 1 d R
C13A C 0.39908(17) 0.25765(15) 0.45563(14) 0.0678(4) Uani 1 1 d .
H13A H 0.3299 0.2606 0.4997 0.098(6) Uiso 1 1 d R
C14A C 0.53058(15) 0.33776(13) 0.50928(12) 0.0536(3) Uani 1 1 d .
N1B N 0.91824(11) 0.22876(10) 0.71159(9) 0.0500(3) Uani 1 1 d .
C2B C 1.03157(13) 0.32089(12) 0.75471(11) 0.0476(3) Uani 1 1 d .
C3B C 1.06938(15) 0.39370(14) 0.87422(12) 0.0581(3) Uani 1 1 d .
H3B H 1.0121 0.3712 0.9202 0.075(5) Uiso 1 1 d R
C4B C 1.18051(17) 0.48909(15) 0.91823(13) 0.0659(4) Uani 1 1 d .
H4B H 1.2106 0.5367 0.9994 0.084(5) Uiso 1 1 d R
C5B C 1.26176(16) 0.51732(15) 0.84644(14) 0.0659(4) Uani 1 1 d .
H5B H 1.3416 0.5843 0.8784 0.086(5) Uiso 1 1 d R
C6B C 1.23145(14) 0.44870(14) 0.73208(13) 0.0580(3) Uani 1 1 d .
H6B H 1.2863 0.4637 0.6815 0.063(4) Uiso 1 1 d R
C7B C 1.11523(13) 0.34736(12) 0.68221(11) 0.0482(3) Uani 1 1 d .
N8B N 1.08614(12) 0.27981(11) 0.56897(9) 0.0524(3) Uani 1 1 d .
C9B C 0.97177(14) 0.18964(12) 0.52583(11) 0.0499(3) Uani 1 1 d .
C10B C 0.93364(17) 0.11629(15) 0.40591(12) 0.0626(4) Uani 1 1 d .
H10B H 0.9949 0.1368 0.3619 0.078(5) Uiso 1 1 d R
C11B C 0.81729(18) 0.02794(16) 0.36103(14) 0.0710(4) Uani 1 1 d .
H11B H 0.7929 -0.0179 0.2794 0.091(6) Uiso 1 1 d R
C12B C 0.73085(17) 0.00472(16) 0.43118(14) 0.0694(4) Uani 1 1 d .
H12B H 0.6491 -0.0600 0.3967 0.089(5) Uiso 1 1 d R
C13B C 0.76378(15) 0.07005(14) 0.54572(13) 0.0609(4) Uani 1 1 d .
H13B H 0.7070 0.0573 0.5958 0.075(5) Uiso 1 1 d R
C14B C 0.88557(14) 0.16480(12) 0.59749(11) 0.0489(3) Uani 1 1 d .

loop_
_atom_site_aniso_label
_atom_site_aniso_U_11
_atom_site_aniso_U_22
_atom_site_aniso_U_33
_atom_site_aniso_U_23
_atom_site_aniso_U_13
_atom_site_aniso_U_12
N1 0.0504(6) 0.0585(6) 0.0568(6) 0.0276(5) 0.0180(5) 0.0096(5)
C2 0.0452(6) 0.0423(6) 0.0425(6) 0.0149(5) 0.0089(5) 0.0037(5)
C3 0.0535(7) 0.0592(8) 0.0542(7) 0.0279(6) 0.0135(6) 0.0113(6)
C4 0.0588(8) 0.0721(9) 0.0683(9) 0.0330(8) 0.0117(7) 0.0206(7)
C5 0.0481(8) 0.0730(9) 0.0735(9) 0.0257(8) 0.0152(7) 0.0165(7)
C6 0.0519(8) 0.0700(9) 0.0647(8) 0.0268(7) 0.0220(6) 0.0085(6)
N7 0.0481(6) 0.0640(6) 0.0537(6) 0.0360(5) 0.0182(5) 0.0137(5)
C8 0.0441(6) 0.0434(6) 0.0396(6) 0.0167(5) 0.0100(5) 0.0043(5)
C9 0.0504(7) 0.0548(7) 0.0418(6) 0.0248(5) 0.0166(5) 0.0077(5)
C10 0.0439(6) 0.0548(7) 0.0458(6) 0.0231(5) 0.0162(5) 0.0089(5)
N1A 0.0702(8) 0.0581(7) 0.0531(7) 0.0247(5) 0.0187(5) 0.0083(6)
C2A 0.0717(9) 0.0491(7) 0.0483(7) 0.0232(6) 0.0112(6) 0.0119(6)
C3A 0.0980(12) 0.0666(9) 0.0494(8) 0.0197(7) 0.0147(8) 0.0141(9)
C4A 0.1123(15) 0.0631(10) 0.0544(9) 0.0135(8) -0.0071(9) 0.0110(10)
C5A 0.0817(11) 0.0602(9) 0.0810(12) 0.0266(8) -0.0077(9) 0.0015(8)
C6A 0.0660(9) 0.0565(8) 0.0782(10) 0.0292(8) 0.0050(8) 0.0055(7)
C7A 0.0637(8) 0.0464(7) 0.0548(8) 0.0245(6) 0.0107(6) 0.0127(6)
N8A 0.0680(7) 0.0514(6) 0.0566(7) 0.0230(5) 0.0196(6) 0.0108(5)
C9A 0.0726(9) 0.0444(7) 0.0501(7) 0.0215(6) 0.0153(6) 0.0109(6)
C10A 0.1017(12) 0.0567(8) 0.0522(8) 0.0188(7) 0.0226(8) 0.0113(8)
C11A 0.1208(15) 0.0556(9) 0.0535(9) 0.0149(7) 0.0023(9) -0.0023(9)
C12A 0.0930(13) 0.0619(9) 0.0707(10) 0.0272(8) -0.0017(9) -0.0104(9)
C13A 0.0700(10) 0.0616(9) 0.0733(10) 0.0298(8) 0.0117(8) -0.0007(7)
C14A 0.0670(8) 0.0471(7) 0.0520(7) 0.0242(6) 0.0138(6) 0.0085(6)
N1B 0.0531(6) 0.0553(6) 0.0504(6) 0.0262(5) 0.0175(5) 0.0084(5)
C2B 0.0500(7) 0.0506(7) 0.0498(7) 0.0246(6) 0.0149(5) 0.0124(5)
C3B 0.0635(8) 0.0637(8) 0.0510(7) 0.0217(6) 0.0169(6) 0.0127(7)
C4B 0.0693(9) 0.0654(9) 0.0561(9) 0.0145(7) 0.0089(7) 0.0116(7)
C5B 0.0586(8) 0.0568(8) 0.0750(10) 0.0176(7) 0.0082(7) 0.0039(7)
C6B 0.0534(8) 0.0559(8) 0.0708(9) 0.0273(7) 0.0189(7) 0.0067(6)
C7B 0.0506(7) 0.0484(7) 0.0535(7) 0.0241(6) 0.0166(6) 0.0128(5)
N8B 0.0572(6) 0.0549(6) 0.0531(6) 0.0240(5) 0.0211(5) 0.0088(5)
C9B 0.0559(7) 0.0503(7) 0.0510(7) 0.0234(6) 0.0176(6) 0.0116(6)
C10B 0.0742(9) 0.0650(9) 0.0519(8) 0.0195(7) 0.0227(7) 0.0094(7)
C11B 0.0818(11) 0.0680(9) 0.0554(9) 0.0132(7) 0.0122(7) 0.0064(8)
C12B 0.0670(9) 0.0633(9) 0.0690(10) 0.0179(7) 0.0066(7) -0.0023(7)
C13B 0.0592(8) 0.0617(8) 0.0659(9) 0.0276(7) 0.0163(7) 0.0008(7)
C14B 0.0551(7) 0.0495(7) 0.0500(7) 0.0248(6) 0.0157(6) 0.0122(6)

loop_
_atom_type_symbol
_atom_type_description
_atom_type_scat_dispersion_real
_atom_type_scat_dispersion_imag
_atom_type_scat_source
C C 0.0181 0.0091 'International Tables Vol C Tables 4.2.6.8 and 6.1.1.4'
H H 0.0000 0.0000 'International Tables Vol C Tables 4.2.6.8 and 6.1.1.4'
N N 0.0311 0.0180 'International Tables Vol C Tables 4.2.6.8 and 6.1.1.4'

loop_
_geom_angle_atom_site_label_1
_geom_angle_atom_site_label_2
_geom_angle_atom_site_label_3
_geom_angle
_geom_angle_site_symmetry_1
C2 N1 C6 116.56(11) .
N1 C2 N7 120.03(11) .
N1 C2 C3 122.64(11) .
N7 C2 C3 117.33(10) .
C4 C3 C2 118.82(12) .
C4 C3 H3 121.6 .
C2 C3 H3 119.6 .
C3 C4 C5 119.33(13) .
C3 C4 H4 119.6 .
C5 C4 H4 121.0 .
C6 C5 C4 117.99(13) .
C6 C5 H5 122.5 .
C4 C5 H5 119.5 .
N1 C6 C5 124.65(13) .
N1 C6 H6 114.4 .
C5 C6 H6 121.0 .
C2 N7 C8 131.36(10) .
C2 N7 H7 115.8 .
C8 N7 H7 112.9 .
C9 C8 C10 117.49(11) .
C9 C8 N7 116.93(10) .
C10 C8 N7 125.56(11) .
C10 C9 C8 122.67(10) 2
C10 C9 H9 118.8 2
C8 C9 H9 118.5 .
C9 C10 C8 119.84(11) 2
C9 C10 H10 120.9 2
C8 C10 H10 119.3 .
C14A N1A C2A 116.77(12) .
N1A C2A C3A 119.52(14) .
N1A C2A C7A 121.96(12) .
C3A C2A C7A 118.51(14) .
C4A C3A C2A 120.04(16) .
C4A C3A H3A 124.7 .
C2A C3A H3A 115.1 .
C3A C4A C5A 121.15(16) .
C3A C4A H4A 120.6 .
C5A C4A H4A 118.2 .
C6A C5A C4A 120.97(16) .
C6A C5A H5A 119.4 .
C4A C5A H5A 119.6 .
C5A C6A C7A 119.97(16) .
C5A C6A H6A 123.9 .
C7A C6A H6A 116.0 .
N8A C7A C6A 119.31(14) .
N8A C7A C2A 121.35(13) .
C6A C7A C2A 119.35(14) .
C7A N8A C9A 116.48(12) .
N8A C9A C10A 119.49(13) .
N8A C9A C14A 122.18(12) .
C10A C9A C14A 118.33(14) .
C11A C10A C9A 119.87(16) .
C11A C10A H10A 125.9 .
C9A C10A H10A 114.2 .
C10A C11A C12A 121.45(15) .
C10A C11A H11A 120.9 .
C12A C11A H11A 117.6 .
C13A C12A C11A 120.87(16) .
C13A C12A H12A 119.0 .
C11A C12A H12A 120.1 .
C12A C13A C14A 120.15(16) .
C12A C13A H13A 120.8 .
C14A C13A H13A 119.0 .
N1A C14A C13A 119.45(13) .
N1A C14A C9A 121.25(13) .
C13A C14A C9A 119.30(13) .
C14B N1B C2B 117.15(10) .
N1B C2B C3B 119.67(11) .
N1B C2B C7B 121.28(12) .
C3B C2B C7B 119.04(12) .
C4B C3B C2B 120.35(13) .
C4B C3B H3B 123.2 .
C2B C3B H3B 116.4 .
C3B C4B C5B 120.75(14) .
C3B C4B H4B 121.7 .
C5B C4B H4B 117.5 .
C6B C5B C4B 121.10(14) .
C6B C5B H5B 118.5 .
C4B C5B H5B 120.4 .
C5B C6B C7B 119.95(13) .
C5B C6B H6B 123.1 .
C7B C6B H6B 116.9 .
N8B C7B C6B 119.54(12) .
N8B C7B C2B 121.68(12) .
C6B C7B C2B 118.78(12) .
C9B N8B C7B 116.91(11) .
N8B C9B C10B 119.70(12) .
N8B C9B C14B 121.69(12) .
C10B C9B C14B 118.61(12) .
C11B C10B C9B 120.33(14) .
C11B C10B H10B 124.4 .
C9B C10B H10B 115.2 .
C10B C11B C12B 121.19(14) .
C10B C11B H11B 118.3 .
C12B C11B H11B 120.5 .
C13B C12B C11B 120.75(14) .
C13B C12B H12B 120.0 .
C11B C12B H12B 119.2 .
C12B C13B C14B 120.29(13) .
C12B C13B H13B 122.9 .
C14B C13B H13B 116.8 .
N1B C14B C13B 119.98(12) .
N1B C14B C9B 121.21(12) .
C13B C14B C9B 118.80(12) .

loop_
_geom_bond_atom_site_label_1
_geom_bond_atom_site_label_2
_geom_bond_distance
_geom_bond_site_symmetry_2
N1 C2 1.3301(15) .
N1 C6 1.3465(17) .
C2 N7 1.3738(15) .
C2 C3 1.4024(17) .
C3 C4 1.3606(19) .
C3 H3 0.9600 .
C4 C5 1.384(2) .
C4 H4 0.9601 .
C5 C6 1.359(2) .
C5 H5 0.9600 .
C6 H6 0.9600 .
N7 C8 1.4035(15) .
N7 H7 0.9000 .
C8 C9 1.3916(16) .
C8 C10 1.3927(15) .
C9 C10 1.3792(17) 2
C9 H9 0.9602 .
C10 C9 1.3792(17) 2
C10 H10 0.9600 .
N1A C14A 1.3388(18) .
N1A C2A 1.3406(18) .
C2A C3A 1.420(2) .
C2A C7A 1.432(2) .
C3A C4A 1.356(3) .
C3A H3A 0.9600 .
C4A C5A 1.410(3) .
C4A H4A 0.9600 .
C5A C6A 1.349(2) .
C5A H5A 0.9600 .
C6A C7A 1.419(2) .
C6A H6A 0.9599 .
C7A N8A 1.3409(17) .
N8A C9A 1.3421(18) .
C9A C10A 1.4252(19) .
C9A C14A 1.4302(19) .
C10A C11A 1.355(2) .
C10A H10A 0.9600 .
C11A C12A 1.405(3) .
C11A H11A 0.9600 .
C12A C13A 1.345(2) .
C12A H12A 0.9600 .
C13A C14A 1.421(2) .
C13A H13A 0.9600 .
N1B C14B 1.3416(16) .
N1B C2B 1.3439(16) .
C2B C3B 1.4167(18) .
C2B C7B 1.4296(17) .
C3B C4B 1.349(2) .
C3B H3B 0.9599 .
C4B C5B 1.413(2) .
C4B H4B 0.9600 .
C5B C6B 1.354(2) .
C5B H5B 0.9600 .
C6B C7B 1.4216(18) .
C6B H6B 0.9599 .
C7B N8B 1.3402(16) .
N8B C9B 1.3396(17) .
C9B C10B 1.4222(19) .
C9B C14B 1.4322(17) .
C10B C11B 1.343(2) .
C10B H10B 0.9599 .
C11B C12B 1.413(2) .
C11B H11B 0.9600 .
C12B C13B 1.349(2) .
C12B H12B 0.9600 .
C13B C14B 1.4212(19) .
C13B H13B 0.9600 .

loop_
_geom_hbond_atom_site_label_D
_geom_hbond_atom_site_label_H
_geom_hbond_atom_site_label_A
_geom_hbond_distance_DH
_geom_hbond_distance_HA
_geom_hbond_distance_DA
_geom_hbond_angle_DHA
_geom_hbond_site_symmetry_A
N7 H7 N1B 0.90 2.18 3.0747(13) 173.3 2_656
